data_7128670
loop_
_publ_author_name
'Ge, Yixiu'
'Qiu, Zaozao'
'Xie, Zuowei'

_publ_section_title
;
 Pd-catalyzed selective tetrafunctionalization of
 diiodo-<i>o</i>-carboranes.
;
_journal_issue 65
_journal_name_full 'Chemical communications (Cambridge, England)'
_journal_page_first 8071
_journal_page_last 8074
_journal_paper_doi 10.1039/d1cc03449a
_journal_volume 57
_journal_year 2021
_chemical_formula_moiety 'C30 H30 B10 I2'
_chemical_formula_sum 'C30 H30 B10 I2'
_chemical_formula_weight 752.44
_space_group_crystal_system monoclinic
_space_group_IT_number 15
_space_group_name_Hall '-C 2yc'
_space_group_name_H-M_alt 'C 1 2/c 1'
_atom_sites_solution_hydrogens geom
_atom_sites_solution_primary dual
_audit_creation_date 2019-10-23
_audit_creation_method
;
Olex2 1.2
(compiled 2018.05.29 svn.r3508 for OlexSys, GUI svn.r5506)
;
_audit_update_record
;
2021-06-21 deposited with the CCDC.	2021-07-19 downloaded from the CCDC.
;
_cell_angle_alpha 90
_cell_angle_beta 133.6760(10)
_cell_angle_gamma 90
_cell_formula_units_Z 4
_cell_length_a 24.0553(4)
_cell_length_b 10.9373(2)
_cell_length_c 17.0806(3)
_cell_measurement_reflns_used 9973
_cell_measurement_temperature 170(2)
_cell_measurement_theta_max 55.01
_cell_measurement_theta_min 3.20
_cell_volume 3250.25(11)
_computing_cell_refinement 'SAINT v8.37A (Bruker, 2015)'
_computing_data_reduction 'SAINT v8.37A (Bruker, 2015)'
_computing_molecular_graphics 'Olex2 (Dolomanov et al., 2009)'
_computing_publication_material 'Olex2 (Dolomanov et al., 2009)'
_computing_structure_refinement 'ShelXL (Sheldrick, 2015)'
_computing_structure_solution 'ShelXT (Sheldrick, 2015)'
_diffrn_ambient_temperature 170.0
_diffrn_measured_fraction_theta_full 0.999
_diffrn_measured_fraction_theta_max 0.998
_diffrn_measurement_device_type 'Bruker APEX-II CCD'
_diffrn_measurement_method '\f and \w scans'
_diffrn_radiation_type GaK\a
_diffrn_radiation_wavelength 1.34139
_diffrn_reflns_av_R_equivalents 0.0555
_diffrn_reflns_av_unetI/netI 0.0390
_diffrn_reflns_Laue_measured_fraction_full 0.999
_diffrn_reflns_Laue_measured_fraction_max 0.998
_diffrn_reflns_limit_h_max 29
_diffrn_reflns_limit_h_min -29
_diffrn_reflns_limit_k_max 10
_diffrn_reflns_limit_k_min -13
_diffrn_reflns_limit_l_max 20
_diffrn_reflns_limit_l_min -20
_diffrn_reflns_number 16868
_diffrn_reflns_point_group_measured_fraction_full 0.999
_diffrn_reflns_point_group_measured_fraction_max 0.998
_diffrn_reflns_theta_full 53.594
_diffrn_reflns_theta_max 54.987
_diffrn_reflns_theta_min 4.154
_diffrn_standards_number 0
_exptl_absorpt_coefficient_mu 10.273
_exptl_absorpt_correction_T_max 0.7508
_exptl_absorpt_correction_T_min 0.3726
_exptl_absorpt_correction_type multi-scan
_exptl_absorpt_process_details
'SADABS-2016/2 (Bruker,2016/2) was used for absorption correction. wR2(int) was 0.1508 before and 0.0782 after correction. The Ratio of minimum to maximum transmission is 0.4963. The \l/2 correction factor is Not present.'
_exptl_crystal_colour colourless
_exptl_crystal_density_diffrn 1.538
_exptl_crystal_description block
_exptl_crystal_F_000 1464
_exptl_crystal_size_max 0.15
_exptl_crystal_size_mid 0.08
_exptl_crystal_size_min 0.06
_refine_diff_density_max 1.238
_refine_diff_density_min -1.747
_refine_diff_density_rms 0.130
_refine_ls_extinction_method none
_refine_ls_goodness_of_fit_ref 1.074
_refine_ls_hydrogen_treatment constr
_refine_ls_matrix_type full
_refine_ls_number_parameters 190
_refine_ls_number_reflns 3099
_refine_ls_number_restraints 0
_refine_ls_restrained_S_all 1.074
_refine_ls_R_factor_all 0.0495
_refine_ls_R_factor_gt 0.0412
_refine_ls_shift/su_max 0.009
_refine_ls_shift/su_mean 0.001
_refine_ls_structure_factor_coef Fsqd
_refine_ls_weighting_details 'w=1/[\s^2^(Fo^2^)+(0.0554P)^2^+13.0924P] where P=(Fo^2^+2Fc^2^)/3'
_refine_ls_weighting_scheme calc
_refine_ls_wR_factor_gt 0.1046
_refine_ls_wR_factor_ref 0.1111
_reflns_Friedel_coverage 0.000
_reflns_number_gt 2697
_reflns_number_total 3099
_reflns_threshold_expression 'I > 2\s(I)'
_cod_data_source_file d1cc03449a2.cif
_cod_data_source_block 5c
_cod_depositor_comments 'Adding full bibliography for 7128668--7128673.cif.'
_cod_original_cell_volume 3250.24(11)
_cod_database_code 7128670
_shelx_shelxl_version_number 2016/6
_shelx_space_group_comment
;
The symmetry employed for this shelxl refinement is uniquely defined
by the following loop, which should always be used as a source of
symmetry information in preference to the above space-group names.
They are only intended as comments.
;
_shelx_estimated_absorpt_t_max 0.578
_shelx_estimated_absorpt_t_min 0.308
_olex2_refinement_description
;
1. Fixed Uiso
 At 1.2 times of:
  All B(H) groups, All C(H) groups
2.a Aromatic/amide H refined with riding coordinates:
 C3(H3), C5(H5), C6(H6), C7(H7), C8(H8), C9(H9), C11(H11), C12(H12), C13(H13),
 C14(H14), C15(H15)
2.b Boron cage BH refined with riding coordinates:
 C1(H1), B3(H3A), B4(H4), B5(H5A)
;
_olex2_submission_special_instructions 'No special instructions were received'

loop_
_space_group_symop_operation_xyz
'x, y, z'
'-x, y, -z+1/2'
'x+1/2, y+1/2, z'
'-x+1/2, y+1/2, -z+1/2'
'-x, -y, -z'
'x, -y, z-1/2'
'-x+1/2, -y+1/2, -z'
'x+1/2, -y+1/2, z-1/2'

loop_
_atom_site_label
_atom_site_type_symbol
_atom_site_fract_x
_atom_site_fract_y
_atom_site_fract_z
_atom_site_U_iso_or_equiv
_atom_site_adp_type
_atom_site_occupancy
_atom_site_site_symmetry_order
_atom_site_calc_flag
_atom_site_refinement_flags_posn
_atom_site_refinement_flags_adp
_atom_site_refinement_flags_occupancy
_atom_site_disorder_assembly
_atom_site_disorder_group
I1 I 0.70110(2) 0.61049(3) 0.35419(2) 0.03776(14) Uani 1 1 d . . . . .
C1 C 0.5274(2) 0.5133(4) 0.2378(3) 0.0190(8) Uani 1 1 d . . . . .
H1 H 0.546645 0.425096 0.229667 0.023 Uiso 1 1 calc R . . . .
C2 C 0.6250(2) 0.4580(4) 0.4626(3) 0.0228(9) Uani 1 1 d . . . . .
C3 C 0.6845(2) 0.5026(4) 0.5619(3) 0.0265(9) Uani 1 1 d . . . . .
H3 H 0.686687 0.589259 0.566483 0.032 Uiso 1 1 calc R . . . .
C4 C 0.7468(2) 0.4396(5) 0.6645(3) 0.0281(9) Uani 1 1 d . . . . .
C5 C 0.7525(3) 0.3127(5) 0.6807(3) 0.0336(11) Uani 1 1 d . . . . .
H5 H 0.712797 0.260789 0.623258 0.040 Uiso 1 1 calc R . . . .
C6 C 0.8158(3) 0.2620(5) 0.7806(4) 0.0406(12) Uani 1 1 d . . . . .
H6 H 0.820141 0.175823 0.789990 0.049 Uiso 1 1 calc R . . . .
C7 C 0.8723(3) 0.3374(6) 0.8659(4) 0.0471(14) Uani 1 1 d . . . . .
H7 H 0.914721 0.303131 0.934497 0.057 Uiso 1 1 calc R . . . .
C8 C 0.8670(3) 0.4619(6) 0.8512(4) 0.0473(14) Uani 1 1 d . . . . .
H8 H 0.905999 0.513416 0.909856 0.057 Uiso 1 1 calc R . . . .
C9 C 0.8054(3) 0.5128(5) 0.7517(3) 0.0385(12) Uani 1 1 d . . . . .
H9 H 0.802871 0.598910 0.742680 0.046 Uiso 1 1 calc R . . . .
C10 C 0.6092(2) 0.3258(4) 0.4344(3) 0.0217(8) Uani 1 1 d . . . . .
C11 C 0.6465(2) 0.2627(4) 0.4116(3) 0.0300(10) Uani 1 1 d . . . . .
H11 H 0.681030 0.304714 0.411569 0.036 Uiso 1 1 calc R . . . .
C12 C 0.6339(3) 0.1379(5) 0.3888(4) 0.0393(12) Uani 1 1 d . . . . .
H12 H 0.660847 0.094932 0.375255 0.047 Uiso 1 1 calc R . . . .
C13 C 0.5829(3) 0.0776(5) 0.3857(4) 0.0380(11) Uani 1 1 d . . . . .
H13 H 0.574813 -0.007666 0.370966 0.046 Uiso 1 1 calc R . . . .
C14 C 0.5430(3) 0.1396(5) 0.4040(4) 0.0372(11) Uani 1 1 d . . . . .
H14 H 0.506393 0.097364 0.399596 0.045 Uiso 1 1 calc R . . . .
C15 C 0.5559(2) 0.2641(4) 0.4290(3) 0.0293(10) Uani 1 1 d . . . . .
H15 H 0.528559 0.306510 0.442169 0.035 Uiso 1 1 calc R . . . .
B1 B 0.5895(3) 0.6334(4) 0.2984(4) 0.0234(10) Uani 1 1 d . . . . .
B2 B 0.5695(2) 0.5525(5) 0.3682(3) 0.0226(10) Uani 1 1 d . . . . .
B3 B 0.5683(3) 0.7140(5) 0.3655(4) 0.0263(10) Uani 1 1 d . . . . .
H3A H 0.613155 0.767697 0.441210 0.032 Uiso 1 1 calc R . . . .
B4 B 0.5298(3) 0.7641(5) 0.2363(4) 0.0252(10) Uani 1 1 d . . . . .
H4 H 0.549397 0.851195 0.227177 0.030 Uiso 1 1 calc R . . . .
B5 B 0.5064(3) 0.6330(4) 0.1569(4) 0.0242(10) Uani 1 1 d . . . . .
H5A H 0.511307 0.631212 0.096314 0.029 Uiso 1 1 calc R . . . .

loop_
_atom_site_aniso_label
_atom_site_aniso_U_11
_atom_site_aniso_U_22
_atom_site_aniso_U_33
_atom_site_aniso_U_23
_atom_site_aniso_U_13
_atom_site_aniso_U_12
I1 0.02841(19) 0.0408(2) 0.0473(2) -0.00134(13) 0.02737(16) -0.00346(12)
C1 0.0206(18) 0.018(2) 0.0188(17) -0.0001(15) 0.0139(16) -0.0021(15)
C2 0.027(2) 0.023(2) 0.0234(19) 0.0018(17) 0.0192(17) 0.0027(17)
C3 0.031(2) 0.022(2) 0.0248(19) -0.0025(16) 0.0182(18) -0.0014(18)
C4 0.026(2) 0.038(3) 0.0229(19) -0.0007(19) 0.0183(18) 0.001(2)
C5 0.032(2) 0.040(3) 0.027(2) 0.006(2) 0.0193(19) 0.000(2)
C6 0.034(2) 0.054(4) 0.035(2) 0.017(2) 0.024(2) 0.010(2)
C7 0.031(2) 0.083(5) 0.027(2) 0.017(3) 0.020(2) 0.013(3)
C8 0.027(2) 0.074(4) 0.025(2) -0.009(2) 0.012(2) 0.002(3)
C9 0.032(2) 0.053(3) 0.028(2) -0.006(2) 0.019(2) 0.004(2)
C10 0.0218(18) 0.020(2) 0.0173(17) 0.0022(16) 0.0113(15) 0.0022(17)
C11 0.029(2) 0.030(3) 0.034(2) 0.0003(19) 0.0228(19) 0.0006(19)
C12 0.042(3) 0.034(3) 0.047(3) -0.005(2) 0.033(2) 0.004(2)
C13 0.039(3) 0.022(3) 0.040(3) -0.005(2) 0.022(2) -0.004(2)
C14 0.028(2) 0.031(3) 0.042(3) 0.007(2) 0.020(2) -0.004(2)
C15 0.026(2) 0.032(3) 0.034(2) 0.0062(19) 0.0220(19) 0.0032(19)
B1 0.021(2) 0.023(3) 0.027(2) -0.0009(19) 0.017(2) -0.0021(19)
B2 0.020(2) 0.026(3) 0.019(2) -0.0016(19) 0.0121(18) -0.0003(19)
B3 0.026(2) 0.026(3) 0.026(2) -0.004(2) 0.018(2) -0.003(2)
B4 0.029(2) 0.017(2) 0.030(2) 0.0010(19) 0.021(2) -0.0016(19)
B5 0.027(2) 0.022(3) 0.025(2) 0.0011(19) 0.018(2) -0.0016(19)

loop_
_atom_type_symbol
_atom_type_description
_atom_type_scat_dispersion_real
_atom_type_scat_dispersion_imag
_atom_type_scat_source
C C 0.0148 0.0070 'International Tables Vol C Tables 4.2.6.8 and 6.1.1.4'
H H 0.0000 0.0000 'International Tables Vol C Tables 4.2.6.8 and 6.1.1.4'
B B 0.0073 0.0030 'International Tables Vol C Tables 4.2.6.8 and 6.1.1.4'
I I 0.0969 5.4976 'International Tables Vol C Tables 4.2.6.8 and 6.1.1.4'

loop_
_geom_angle_atom_site_label_1
_geom_angle_atom_site_label_2
_geom_angle_atom_site_label_3
_geom_angle
_geom_angle_site_symmetry_1
_geom_angle_site_symmetry_3
_geom_angle_publ_flag
C1 C1 H1 120.5 2_655 . ?
C1 C1 B1 111.7(3) 2_655 . ?
C1 C1 B2 62.1(3) 2_655 2_655 ?
C1 C1 B2 62.3(3) 2_655 . ?
C1 C1 B5 111.5(3) 2_655 . ?
B1 C1 H1 118.4 . . ?
B1 C1 B2 62.8(3) . . ?
B1 C1 B2 115.0(3) . 2_655 ?
B1 C1 B5 62.9(3) . . ?
B2 C1 H1 116.9 2_655 . ?
B2 C1 H1 116.4 . . ?
B2 C1 B2 116.4(3) . 2_655 ?
B5 C1 H1 118.4 . . ?
B5 C1 B2 62.4(3) . 2_655 ?
B5 C1 B2 115.5(3) . . ?
C3 C2 C10 124.9(4) . . ?
C3 C2 B2 117.7(4) . . ?
C10 C2 B2 117.4(3) . . ?
C2 C3 H3 114.6 . . ?
C2 C3 C4 130.8(4) . . ?
C4 C3 H3 114.6 . . ?
C5 C4 C3 125.4(4) . . ?
C9 C4 C3 116.8(4) . . ?
C9 C4 C5 117.9(4) . . ?
C4 C5 H5 119.7 . . ?
C6 C5 C4 120.6(5) . . ?
C6 C5 H5 119.7 . . ?
C5 C6 H6 120.0 . . ?
C7 C6 C5 120.0(5) . . ?
C7 C6 H6 120.0 . . ?
C6 C7 H7 120.1 . . ?
C8 C7 C6 119.9(4) . . ?
C8 C7 H7 120.1 . . ?
C7 C8 H8 119.7 . . ?
C7 C8 C9 120.5(5) . . ?
C9 C8 H8 119.7 . . ?
C4 C9 H9 119.5 . . ?
C8 C9 C4 121.1(5) . . ?
C8 C9 H9 119.5 . . ?
C11 C10 C2 120.4(4) . . ?
C11 C10 C15 119.0(4) . . ?
C15 C10 C2 120.5(4) . . ?
C10 C11 H11 119.7 . . ?
C10 C11 C12 120.6(4) . . ?
C12 C11 H11 119.7 . . ?
C11 C12 H12 120.0 . . ?
C13 C12 C11 120.1(5) . . ?
C13 C12 H12 120.0 . . ?
C12 C13 H13 119.9 . . ?
C12 C13 C14 120.2(5) . . ?
C14 C13 H13 119.9 . . ?
C13 C14 H14 119.7 . . ?
C13 C14 C15 120.5(4) . . ?
C15 C14 H14 119.7 . . ?
C10 C15 C14 119.5(4) . . ?
C10 C15 H15 120.3 . . ?
C14 C15 H15 120.3 . . ?
C1 B1 I1 118.8(3) . . ?
C1 B1 B2 59.9(2) . . ?
C1 B1 B3 104.6(3) . . ?
C1 B1 B4 104.6(3) . . ?
C1 B1 B5 58.7(2) . . ?
B2 B1 I1 118.1(3) . . ?
B3 B1 I1 126.7(3) . . ?
B3 B1 B2 59.3(3) . . ?
B3 B1 B5 108.9(3) . . ?
B4 B1 I1 127.3(3) . . ?
B4 B1 B2 108.6(3) . . ?
B4 B1 B3 60.7(3) . . ?
B4 B1 B5 60.1(3) . . ?
B5 B1 I1 119.2(3) . . ?
B5 B1 B2 109.6(3) . . ?
C1 B2 C1 55.6(2) . 2_655 ?
C1 B2 B1 57.4(2) . . ?
C1 B2 B1 102.1(3) 2_655 . ?
C1 B2 B3 103.4(3) 2_655 . ?
C1 B2 B3 103.1(3) . . ?
C1 B2 B5 102.5(3) . 2_655 ?
C1 B2 B5 57.6(2) 2_655 2_655 ?
C2 B2 C1 118.7(4) . . ?
C2 B2 C1 118.7(4) . 2_655 ?
C2 B2 B1 125.3(3) . . ?
C2 B2 B3 132.1(3) . . ?
C2 B2 B5 124.8(3) . 2_655 ?
B3 B2 B1 59.8(3) . . ?
B3 B2 B5 60.4(3) . 2_655 ?
B5 B2 B1 107.1(3) 2_655 . ?
B1 B3 H3A 121.9 . . ?
B1 B3 B4 59.4(3) . . ?
B1 B3 B4 107.3(3) . 2_655 ?
B1 B3 B5 108.0(3) . 2_655 ?
B2 B3 B1 60.9(3) . . ?
B2 B3 H3A 120.6 . . ?
B2 B3 B4 108.9(3) . . ?
B2 B3 B4 108.5(3) . 2_655 ?
B2 B3 B5 60.5(3) . 2_655 ?
B4 B3 H3A 122.1 2_655 . ?
B4 B3 H3A 121.9 . . ?
B4 B3 B4 59.9(3) . 2_655 ?
B4 B3 B5 107.4(3) . 2_655 ?
B5 B3 H3A 122.0 2_655 . ?
B5 B3 B4 59.4(3) 2_655 2_655 ?
B1 B4 B3 59.9(3) . . ?
B1 B4 B3 108.3(3) . 2_655 ?
B1 B4 B4 107.9(3) . 2_655 ?
B1 B4 H4 121.7 . . ?
B1 B4 B5 60.2(3) . . ?
B3 B4 B3 108.4(3) . 2_655 ?
B3 B4 H4 121.5 2_655 . ?
B3 B4 H4 121.5 . . ?
B4 B4 B3 60.2(3) 2_655 . ?
B4 B4 B3 59.9(3) 2_655 2_655 ?
B4 B4 H4 121.8 2_655 . ?
B4 B4 B5 108.1(3) 2_655 . ?
B5 B4 B3 108.3(3) . . ?
B5 B4 B3 60.2(3) . 2_655 ?
B5 B4 H4 121.5 . . ?
C1 B5 B1 58.4(2) . . ?
C1 B5 B2 60.0(2) . 2_655 ?
C1 B5 B3 104.1(3) . 2_655 ?
C1 B5 B4 103.9(3) . . ?
C1 B5 H5A 125.0 . . ?
B1 B5 B2 109.2(3) . 2_655 ?
B1 B5 B3 108.0(3) . 2_655 ?
B1 B5 H5A 121.2 . . ?
B2 B5 H5A 120.7 2_655 . ?
B3 B5 B2 59.1(3) 2_655 2_655 ?
B3 B5 H5A 122.8 2_655 . ?
B4 B5 B1 59.6(3) . . ?
B4 B5 B2 108.2(3) . 2_655 ?
B4 B5 B3 60.4(3) . 2_655 ?
B4 B5 H5A 122.6 . . ?

loop_
_geom_bond_atom_site_label_1
_geom_bond_atom_site_label_2
_geom_bond_distance
_geom_bond_site_symmetry_2
_geom_bond_publ_flag
I1 B1 2.156(5) . ?
C1 C1 1.632(7) 2_655 ?
C1 H1 1.1200 . ?
C1 B1 1.701(6) . ?
C1 B2 1.751(6) 2_655 ?
C1 B2 1.747(6) . ?
C1 B5 1.708(6) . ?
C2 C3 1.345(6) . ?
C2 C10 1.487(6) . ?
C2 B2 1.574(6) . ?
C3 H3 0.9500 . ?
C3 C4 1.471(6) . ?
C4 C5 1.403(7) . ?
C4 C9 1.395(7) . ?
C5 H5 0.9500 . ?
C5 C6 1.396(6) . ?
C6 H6 0.9500 . ?
C6 C7 1.384(8) . ?
C7 H7 0.9500 . ?
C7 C8 1.374(9) . ?
C8 H8 0.9500 . ?
C8 C9 1.385(7) . ?
C9 H9 0.9500 . ?
C10 C11 1.383(6) . ?
C10 C15 1.395(6) . ?
C11 H11 0.9500 . ?
C11 C12 1.394(7) . ?
C12 H12 0.9500 . ?
C12 C13 1.363(7) . ?
C13 H13 0.9500 . ?
C13 C14 1.374(7) . ?
C14 H14 0.9500 . ?
C14 C15 1.397(7) . ?
C15 H15 0.9500 . ?
B1 B2 1.796(7) . ?
B1 B3 1.776(7) . ?
B1 B4 1.768(7) . ?
B1 B5 1.779(7) . ?
B2 B3 1.766(7) . ?
B2 B5 1.792(6) 2_655 ?
B3 H3A 1.1200 . ?
B3 B4 1.791(7) . ?
B3 B4 1.796(7) 2_655 ?
B3 B5 1.791(7) 2_655 ?
B4 B4 1.790(9) 2_655 ?
B4 H4 1.1200 . ?
B4 B5 1.777(7) . ?
B5 H5A 1.1200 . ?
